data_2240915
loop_
_publ_author_name
'Pook, Niels-Patrick'
'Hentrich, Philipp'
'Gjikaj, Mimoza'

_publ_section_title
;
 Crystal structure of
 bis[tris(1,10-phenanthroline-\k^2^<i>N</i>,<i>N</i>')cobalt(II)]
 tetranitrate <i>N</i>,<i>N</i>'-(1,4-phenylenedicarbonyl)diglycine
 solvate octahydrate
;
_journal_issue 8
_journal_name_full 'Acta Crystallographica Section E'
_journal_page_first 910
_journal_page_last 914
_journal_paper_doi 10.1107/S2056989015013006
_journal_volume 71
_journal_year 2015
_chemical_formula_iupac '[Co (C12 H8 N2)3]2 (N O3)4, C12 H12 N2 O6, 8H2 O'
_chemical_formula_moiety '2(C36 H24 Co N6 2+), 4(N O3 -), (C12 H12 N2 O6), 8(H2 O)'
_chemical_formula_sum 'C84 H76 Co2 N18 O26'
_chemical_formula_weight 1871.48
_chemical_name_systematic
;
Bis[tris(1,10-phenanthroline-\k^2^<i>N</i>,<i>N</i>')cobalt(II)] tetranitrate
<i>N</i>,<i>N</i>'-(1,4-phenylenedicarbonyl)diglycine monosolvate octahydrate
;
_space_group_IT_number 2
_symmetry_cell_setting triclinic
_symmetry_space_group_name_Hall '-P 1'
_symmetry_space_group_name_H-M 'P -1'
_atom_sites_solution_hydrogens geom
_atom_sites_solution_primary direct
_atom_sites_solution_secondary difmap
_audit_creation_method SHELXL-97
_cell_angle_alpha 85.403(13)
_cell_angle_beta 73.421(14)
_cell_angle_gamma 82.020(12)
_cell_formula_units_Z 1
_cell_length_a 10.6663(18)
_cell_length_b 14.314(2)
_cell_length_c 14.573(3)
_cell_measurement_reflns_used 7956
_cell_measurement_temperature 223(2)
_cell_measurement_theta_max 25.68
_cell_measurement_theta_min 0.995
_cell_volume 2109.9(7)
_computing_cell_refinement
;
X-AREA (Stoe & Cie, 2008)
;
_computing_data_collection
;
X-AREA (Stoe & Cie, 2008)
;
_computing_data_reduction
;
X-AREA (Stoe & Cie, 2008)
;
_computing_molecular_graphics
;
DIAMOND (Brandenburg, 2007)
;
_computing_publication_material
;
SHELXL97 (Sheldrick, 2008), PLATON (Spek, 2009) and publCIF
(Westrip, 2010)
;
_computing_structure_refinement
;
SHELXL97 (Sheldrick, 2008)
;
_computing_structure_solution
;
SHELXS97 (Sheldrick, 2008)
;
_diffrn_ambient_temperature 223(2)
_diffrn_measured_fraction_theta_full 0.995
_diffrn_measured_fraction_theta_max 0.995
_diffrn_measurement_device_type 'Stoe IPDS 2'
_diffrn_measurement_method \w-scans
_diffrn_radiation_monochromator graphite
_diffrn_radiation_source 'fine-focus sealed tube'
_diffrn_radiation_type MoK\a
_diffrn_radiation_wavelength 0.71073
_diffrn_reflns_av_R_equivalents 0.1381
_diffrn_reflns_av_sigmaI/netI 0.1300
_diffrn_reflns_limit_h_max 13
_diffrn_reflns_limit_h_min -13
_diffrn_reflns_limit_k_max 17
_diffrn_reflns_limit_k_min -17
_diffrn_reflns_limit_l_max 17
_diffrn_reflns_limit_l_min -17
_diffrn_reflns_number 21841
_diffrn_reflns_theta_full 25.68
_diffrn_reflns_theta_max 25.68
_diffrn_reflns_theta_min 2.00
_exptl_absorpt_coefficient_mu 0.485
_exptl_absorpt_correction_T_max 0.9610
_exptl_absorpt_correction_T_min 0.8185
_exptl_absorpt_correction_type numerical
_exptl_absorpt_process_details
;
(<i>X-AREA</i>; Stoe, 2008)
;
_exptl_crystal_colour orange
_exptl_crystal_density_diffrn 1.473
_exptl_crystal_density_method 'not measured'
_exptl_crystal_description block
_exptl_crystal_F_000 968.0
_exptl_crystal_size_max 0.25
_exptl_crystal_size_mid 0.23
_exptl_crystal_size_min 0.15
_refine_diff_density_max 0.431
_refine_diff_density_min -0.485
_refine_ls_extinction_method none
_refine_ls_goodness_of_fit_ref 1.050
_refine_ls_hydrogen_treatment mixed
_refine_ls_matrix_type full
_refine_ls_number_parameters 621
_refine_ls_number_reflns 7956
_refine_ls_number_restraints 8
_refine_ls_restrained_S_all 1.049
_refine_ls_R_factor_all 0.1378
_refine_ls_R_factor_gt 0.0736
_refine_ls_shift/su_max 0.001
_refine_ls_shift/su_mean 0.000
_refine_ls_structure_factor_coef Fsqd
_refine_ls_weighting_details 'calc w=1/[\s^2^(Fo^2^)+(0.0452P)^2^+0.3752P] where P=(Fo^2^+2Fc^2^)/3'
_refine_ls_weighting_scheme calc
_refine_ls_wR_factor_gt 0.1309
_refine_ls_wR_factor_ref 0.1539
_reflns_number_gt 4701
_reflns_number_total 7956
_reflns_threshold_expression I>2sigma(I)
_cod_data_source_file wm5178sup1.cif
_cod_data_source_block I
_cod_original_cell_volume 2109.8(6)
_cod_database_code 2240915

loop_
_symmetry_equiv_pos_as_xyz
'x, y, z'
'-x, -y, -z'

loop_
_atom_site_type_symbol
_atom_site_label
_atom_site_fract_x
_atom_site_fract_y
_atom_site_fract_z
_atom_site_U_iso_or_equiv
_atom_site_adp_type
_atom_site_calc_flag
_atom_site_refinement_flags
_atom_site_occupancy
_atom_site_symmetry_multiplicity
Co Co 0.04386(7) 0.23362(5) 0.27813(5) 0.03230(18) Uani d . 1 1
O O1 -0.0043(5) 0.7504(2) 0.0769(4) 0.0732(15) Uani d . 1 1
O O2 0.3407(4) 0.6495(3) 0.0417(3) 0.0512(9) Uani d . 1 1
O O3 0.2889(4) 0.5625(2) 0.1806(3) 0.0471(9) Uani d D 1 1
H H31 0.342(5) 0.519(3) 0.154(4) 0.071 Uiso d D 1 1
O O4 0.3317(4) 0.9176(3) 0.1619(4) 0.0686(13) Uani d . 1 1
O O5 0.4745(6) 0.9491(4) 0.2281(4) 0.1008(19) Uani d . 1 1
O O6 0.4044(5) 0.8125(4) 0.2524(4) 0.0841(15) Uani d . 1 1
O O7 0.5194(5) 0.5579(4) 0.2754(4) 0.0834(15) Uani d . 1 1
O O8 0.6586(5) 0.5272(4) 0.3545(4) 0.101(2) Uani d . 1 1
O O9 0.6425(4) 0.4256(3) 0.2564(3) 0.0613(11) Uani d . 1 1
O O10 0.4710(4) 0.4210(3) 0.1299(3) 0.0468(9) Uani d D 1 1
H H10A 0.521(5) 0.428(4) 0.165(3) 0.049(16) Uiso d D 1 1
H H10B 0.528(5) 0.407(5) 0.081(3) 0.07(2) Uiso d D 1 1
O O11 0.6055(6) 0.7456(4) 0.3503(4) 0.0780(15) Uani d . 1 1
H H11A 0.604(7) 0.689(6) 0.339(6) 0.09(3) Uiso d . 1 1
H H11B 0.557(8) 0.767(6) 0.307(6) 0.10(3) Uiso d . 1 1
O O12 0.5530(7) 0.1406(5) 0.4875(6) 0.114(2) Uani d D 1 1
H H12A 0.494(9) 0.151(9) 0.543(5) 0.171 Uiso d D 1 1
H H12B 0.509(10) 0.121(8) 0.451(7) 0.171 Uiso d D 1 1
O O13 0.4193(7) 0.0330(5) 0.4067(6) 0.115(2) Uani d D 1 1
H H13A 0.453(11) 0.014(9) 0.347(4) 0.172 Uiso d D 1 1
H H13B 0.392(12) -0.009(7) 0.454(6) 0.172 Uiso d D 1 1
N N1 0.0324(4) 0.3664(3) 0.2003(3) 0.0368(10) Uani d . 1 1
N N2 0.2048(4) 0.2094(3) 0.1525(3) 0.0349(9) Uani d . 1 1
N N3 -0.1049(4) 0.1827(3) 0.2298(3) 0.0387(10) Uani d . 1 1
N N4 0.0544(4) 0.0889(3) 0.3308(3) 0.0384(10) Uani d . 1 1
N N5 -0.0900(4) 0.2861(3) 0.4089(3) 0.0354(9) Uani d . 1 1
N N6 0.1757(4) 0.2817(3) 0.3482(3) 0.0360(9) Uani d . 1 1
N N7 0.1534(5) 0.8007(3) 0.1288(3) 0.0419(10) Uani d D 1 1
H H7 0.201(6) 0.840(4) 0.130(5) 0.08(2) Uiso d D 1 1
N N8 0.6071(4) 0.5025(4) 0.2970(3) 0.0479(11) Uani d . 1 1
N N9 0.4026(5) 0.8936(4) 0.2152(4) 0.0558(13) Uani d . 1 1
C C1 -0.0530(5) 0.4428(3) 0.2256(4) 0.0406(12) Uani d . 1 1
H H1 -0.1207 0.4403 0.2832 0.049 Uiso calc R 1 1
C C2 -0.0458(6) 0.5276(4) 0.1695(4) 0.0484(14) Uani d . 1 1
H H2 -0.1077 0.5807 0.1891 0.058 Uiso calc R 1 1
C C3 0.0531(6) 0.5313(4) 0.0858(4) 0.0485(14) Uani d . 1 1
H H3 0.0591 0.5875 0.0477 0.058 Uiso calc R 1 1
C C4 0.1455(5) 0.4523(3) 0.0564(4) 0.0395(12) Uani d . 1 1
C C5 0.2511(6) 0.4493(4) -0.0297(4) 0.0515(15) Uani d . 1 1
H H5 0.2589 0.5029 -0.0717 0.062 Uiso calc R 1 1
C C6 0.3392(6) 0.3729(4) -0.0528(4) 0.0527(15) Uani d . 1 1
H H6 0.4086 0.3742 -0.1094 0.063 Uiso calc R 1 1
C C7 0.3288(5) 0.2884(4) 0.0086(4) 0.0426(12) Uani d . 1 1
C C8 0.4200(5) 0.2073(4) -0.0091(4) 0.0521(14) Uani d . 1 1
H H8 0.4932 0.2057 -0.0635 0.062 Uiso calc R 1 1
C C9 0.4024(6) 0.1303(4) 0.0529(4) 0.0542(15) Uani d . 1 1
H H9 0.4634 0.0754 0.0420 0.065 Uiso calc R 1 1
C C10 0.2927(5) 0.1345(4) 0.1325(4) 0.0430(12) Uani d . 1 1
H H10 0.2807 0.0809 0.1743 0.052 Uiso calc R 1 1
C C11 0.2233(5) 0.2870(3) 0.0916(3) 0.0326(10) Uani d . 1 1
C C12 0.1301(5) 0.3703(3) 0.1167(3) 0.0342(11) Uani d . 1 1
C C13 -0.1832(5) 0.2285(4) 0.1819(4) 0.0464(13) Uani d . 1 1
H H13 -0.1734 0.2921 0.1637 0.056 Uiso calc R 1 1
C C14 -0.2807(6) 0.1887(4) 0.1562(5) 0.0564(15) Uani d . 1 1
H H14 -0.3334 0.2244 0.1210 0.068 Uiso calc R 1 1
C C15 -0.2969(6) 0.0969(5) 0.1837(5) 0.0617(17) Uani d . 1 1
H H15 -0.3618 0.0684 0.1679 0.074 Uiso calc R 1 1
C C16 -0.2172(6) 0.0455(4) 0.2353(4) 0.0536(15) Uani d . 1 1
C C17 -0.2252(7) -0.0525(5) 0.2653(5) 0.0682(19) Uani d . 1 1
H H17 -0.2886 -0.0843 0.2514 0.082 Uiso calc R 1 1
C C18 -0.1424(7) -0.0990(4) 0.3130(5) 0.0673(19) Uani d . 1 1
H H18 -0.1496 -0.1629 0.3313 0.081 Uiso calc R 1 1
C C19 -0.0449(6) -0.0555(4) 0.3367(4) 0.0500(14) Uani d . 1 1
C C20 0.0441(6) -0.1004(4) 0.3847(4) 0.0574(15) Uani d . 1 1
H H20 0.0426 -0.1648 0.4028 0.069 Uiso calc R 1 1
C C21 0.1334(6) -0.0522(4) 0.4060(4) 0.0538(15) Uani d . 1 1
H H21 0.1931 -0.0827 0.4386 0.065 Uiso calc R 1 1
C C22 0.1340(5) 0.0449(4) 0.3776(4) 0.0483(13) Uani d . 1 1
H H22 0.1940 0.0788 0.3932 0.058 Uiso calc R 1 1
C C23 -0.0350(5) 0.0412(3) 0.3087(4) 0.0413(12) Uani d . 1 1
C C24 -0.1207(5) 0.0913(3) 0.2575(4) 0.0403(12) Uani d . 1 1
C C25 -0.2189(5) 0.2880(4) 0.4380(4) 0.0496(14) Uani d . 1 1
H H25 -0.2604 0.2593 0.4007 0.060 Uiso calc R 1 1
C C26 -0.2979(6) 0.3309(4) 0.5225(4) 0.0554(15) Uani d . 1 1
H H26 -0.3896 0.3299 0.5414 0.066 Uiso calc R 1 1
C C27 -0.2384(6) 0.3743(4) 0.5767(4) 0.0504(14) Uani d . 1 1
H H27 -0.2895 0.4050 0.6322 0.060 Uiso calc R 1 1
C C28 -0.1017(5) 0.3724(3) 0.5489(3) 0.0387(11) Uani d . 1 1
C C29 -0.0309(6) 0.4149(4) 0.6016(4) 0.0456(13) Uani d . 1 1
H H29 -0.0781 0.4458 0.6580 0.055 Uiso calc R 1 1
C C30 0.1008(6) 0.4115(4) 0.5725(4) 0.0466(13) Uani d . 1 1
H H30 0.1441 0.4385 0.6098 0.056 Uiso calc R 1 1
C C31 0.1770(5) 0.3674(3) 0.4854(4) 0.0414(12) Uani d . 1 1
C C32 0.3140(6) 0.3644(4) 0.4507(4) 0.0504(14) Uani d . 1 1
H H32 0.3614 0.3919 0.4847 0.061 Uiso calc R 1 1
C C33 0.3780(5) 0.3213(4) 0.3674(4) 0.0522(14) Uani d . 1 1
H H33 0.4700 0.3191 0.3429 0.063 Uiso calc R 1 1
C C34 0.3053(5) 0.2801(4) 0.3186(4) 0.0439(12) Uani d . 1 1
H H34 0.3511 0.2497 0.2616 0.053 Uiso calc R 1 1
C C35 0.1110(5) 0.3250(3) 0.4311(3) 0.0348(11) Uani d . 1 1
C C36 -0.0303(5) 0.3275(3) 0.4638(3) 0.0347(11) Uani d . 1 1
C C37 -0.0689(6) 0.9267(4) -0.0025(4) 0.0510(15) Uani d . 1 1
H H37 -0.1166 0.8767 -0.0044 0.061 Uiso calc R 1 1
C C38 0.1019(6) 0.9861(4) 0.0429(5) 0.0528(15) Uani d . 1 1
H H38 0.1712 0.9774 0.0719 0.063 Uiso calc R 1 1
C C39 0.0323(5) 0.9110(3) 0.0405(4) 0.0429(13) Uani d . 1 1
C C40 0.0587(6) 0.8137(3) 0.0836(4) 0.0450(13) Uani d . 1 1
C C41 0.1763(5) 0.7131(3) 0.1820(4) 0.0424(12) Uani d . 1 1
H H41A 0.0929 0.6861 0.2063 0.051 Uiso calc R 1 1
H H41B 0.2040 0.7272 0.2374 0.051 Uiso calc R 1 1
C C42 0.2788(5) 0.6397(3) 0.1250(4) 0.0371(11) Uani d . 1 1

loop_
_atom_site_aniso_label
_atom_site_aniso_U_11
_atom_site_aniso_U_22
_atom_site_aniso_U_33
_atom_site_aniso_U_12
_atom_site_aniso_U_13
_atom_site_aniso_U_23
Co 0.0358(4) 0.0300(3) 0.0299(3) -0.0081(3) -0.0054(3) -0.0008(3)
O1 0.101(4) 0.026(2) 0.121(4) -0.015(2) -0.076(3) 0.010(2)
O2 0.061(3) 0.050(2) 0.038(2) -0.0048(18) -0.0070(19) -0.0001(17)
O3 0.058(2) 0.033(2) 0.049(2) 0.0051(17) -0.0179(19) 0.0010(17)
O4 0.074(3) 0.043(2) 0.105(4) -0.004(2) -0.053(3) -0.002(2)
O5 0.107(4) 0.111(4) 0.114(5) -0.058(4) -0.057(4) 0.000(4)
O6 0.098(4) 0.073(3) 0.084(4) -0.015(3) -0.037(3) 0.028(3)
O7 0.074(3) 0.102(4) 0.063(3) 0.021(3) -0.017(3) -0.002(3)
O8 0.078(3) 0.143(5) 0.100(4) 0.009(3) -0.047(3) -0.069(4)
O9 0.057(3) 0.056(3) 0.068(3) -0.011(2) -0.006(2) -0.017(2)
O10 0.048(2) 0.050(2) 0.042(2) -0.0005(18) -0.012(2) -0.0065(18)
O11 0.089(4) 0.070(3) 0.086(4) -0.027(3) -0.036(3) 0.006(3)
O12 0.122(6) 0.113(5) 0.123(6) -0.050(4) -0.040(4) -0.019(4)
O13 0.109(5) 0.108(5) 0.149(7) 0.004(4) -0.068(5) -0.040(5)
N1 0.045(2) 0.029(2) 0.039(2) -0.0075(18) -0.013(2) -0.0074(18)
N2 0.041(2) 0.029(2) 0.034(2) -0.0050(18) -0.0084(18) -0.0033(17)
N3 0.042(2) 0.034(2) 0.041(2) -0.0054(19) -0.013(2) -0.0021(19)
N4 0.041(2) 0.036(2) 0.038(2) -0.0077(19) -0.0090(19) -0.0002(18)
N5 0.033(2) 0.033(2) 0.039(2) -0.0078(17) -0.0062(18) -0.0014(17)
N6 0.039(2) 0.034(2) 0.033(2) -0.0110(18) -0.0045(18) 0.0001(17)
N7 0.051(3) 0.029(2) 0.051(3) -0.002(2) -0.025(2) -0.0001(19)
N8 0.031(2) 0.061(3) 0.049(3) -0.011(2) -0.004(2) -0.006(2)
N9 0.049(3) 0.061(3) 0.058(3) -0.006(2) -0.014(3) -0.011(3)
C1 0.045(3) 0.031(3) 0.047(3) -0.001(2) -0.015(2) -0.007(2)
C2 0.058(4) 0.027(3) 0.069(4) 0.001(2) -0.033(3) -0.009(3)
C3 0.064(4) 0.035(3) 0.060(4) -0.015(3) -0.037(3) 0.008(3)
C4 0.054(3) 0.031(3) 0.042(3) -0.017(2) -0.026(3) 0.012(2)
C5 0.060(4) 0.055(4) 0.047(3) -0.028(3) -0.024(3) 0.018(3)
C6 0.059(4) 0.065(4) 0.036(3) -0.026(3) -0.011(3) 0.012(3)
C7 0.043(3) 0.049(3) 0.036(3) -0.016(2) -0.005(2) -0.009(2)
C8 0.045(3) 0.058(4) 0.048(3) -0.011(3) 0.004(3) -0.020(3)
C9 0.048(3) 0.046(3) 0.059(4) 0.005(3) 0.001(3) -0.024(3)
C10 0.044(3) 0.035(3) 0.044(3) -0.005(2) -0.001(2) -0.007(2)
C11 0.036(3) 0.036(3) 0.027(2) -0.006(2) -0.009(2) -0.0019(19)
C12 0.037(3) 0.034(3) 0.037(3) -0.009(2) -0.018(2) -0.001(2)
C13 0.054(3) 0.040(3) 0.052(3) -0.007(2) -0.025(3) -0.004(2)
C14 0.053(3) 0.058(4) 0.066(4) -0.010(3) -0.029(3) -0.002(3)
C15 0.053(4) 0.067(4) 0.079(5) -0.022(3) -0.033(3) -0.005(3)
C16 0.063(4) 0.046(3) 0.061(4) -0.023(3) -0.023(3) -0.002(3)
C17 0.069(4) 0.055(4) 0.093(5) -0.030(3) -0.030(4) -0.001(4)
C18 0.084(5) 0.040(3) 0.079(5) -0.031(3) -0.017(4) 0.004(3)
C19 0.057(3) 0.036(3) 0.053(3) -0.007(3) -0.009(3) 0.001(3)
C20 0.075(4) 0.035(3) 0.052(4) -0.007(3) -0.005(3) 0.011(3)
C21 0.060(4) 0.045(3) 0.047(3) 0.003(3) -0.007(3) 0.007(3)
C22 0.047(3) 0.051(3) 0.045(3) -0.003(3) -0.014(3) 0.007(3)
C23 0.047(3) 0.027(3) 0.046(3) -0.012(2) -0.005(2) 0.003(2)
C24 0.046(3) 0.034(3) 0.042(3) -0.011(2) -0.010(2) -0.002(2)
C25 0.046(3) 0.053(3) 0.053(3) -0.014(3) -0.013(3) -0.006(3)
C26 0.038(3) 0.065(4) 0.053(4) -0.008(3) 0.005(3) -0.004(3)
C27 0.060(4) 0.049(3) 0.036(3) -0.004(3) -0.003(3) -0.004(2)
C28 0.044(3) 0.037(3) 0.029(3) -0.004(2) 0.000(2) 0.002(2)
C29 0.070(4) 0.038(3) 0.028(3) -0.003(3) -0.014(3) -0.005(2)
C30 0.057(4) 0.046(3) 0.038(3) -0.004(3) -0.016(3) -0.005(2)
C31 0.054(3) 0.039(3) 0.037(3) -0.013(2) -0.020(3) 0.004(2)
C32 0.054(3) 0.054(3) 0.050(3) -0.015(3) -0.022(3) 0.003(3)
C33 0.038(3) 0.071(4) 0.050(4) -0.016(3) -0.011(3) -0.002(3)
C34 0.041(3) 0.059(3) 0.032(3) -0.010(2) -0.007(2) -0.002(2)
C35 0.046(3) 0.029(2) 0.031(3) -0.008(2) -0.013(2) 0.0037(19)
C36 0.046(3) 0.027(2) 0.032(3) -0.006(2) -0.012(2) 0.0026(19)
C37 0.068(4) 0.028(3) 0.069(4) -0.009(3) -0.037(3) -0.002(3)
C38 0.070(4) 0.029(3) 0.076(4) -0.002(3) -0.049(3) 0.001(3)
C39 0.060(3) 0.027(3) 0.049(3) -0.002(2) -0.029(3) -0.001(2)
C40 0.056(3) 0.028(3) 0.056(3) -0.004(2) -0.025(3) 0.002(2)
C41 0.051(3) 0.037(3) 0.039(3) 0.000(2) -0.014(2) 0.001(2)
C42 0.043(3) 0.030(3) 0.044(3) -0.003(2) -0.022(2) -0.003(2)

loop_
_atom_type_symbol
_atom_type_description
_atom_type_scat_dispersion_real
_atom_type_scat_dispersion_imag
_atom_type_scat_source
Co Co 0.3494 0.9721 'International Tables Vol C Tables 4.2.6.8 and 6.1.1.4'
O O 0.0106 0.0060 'International Tables Vol C Tables 4.2.6.8 and 6.1.1.4'
N N 0.0061 0.0033 'International Tables Vol C Tables 4.2.6.8 and 6.1.1.4'
C C 0.0033 0.0016 'International Tables Vol C Tables 4.2.6.8 and 6.1.1.4'
H H 0.0000 0.0000 'International Tables Vol C Tables 4.2.6.8 and 6.1.1.4'

loop_
_geom_angle_atom_site_label_1
_geom_angle_atom_site_label_2
_geom_angle_atom_site_label_3
_geom_angle_site_symmetry_1
_geom_angle_site_symmetry_3
_geom_angle
N2 Co N1 . . 78.29(16)
N2 Co N3 . . 98.40(15)
N1 Co N3 . . 93.74(16)
N2 Co N5 . . 165.26(13)
N1 Co N5 . . 94.13(16)
N3 Co N5 . . 94.67(15)
N2 Co N4 . . 94.91(16)
N1 Co N4 . . 168.75(15)
N3 Co N4 . . 78.27(15)
N5 Co N4 . . 94.40(16)
N2 Co N6 . . 89.53(15)
N1 Co N6 . . 90.78(14)
N3 Co N6 . . 171.53(17)
N5 Co N6 . . 77.84(15)
N4 Co N6 . . 98.18(15)
C42 O3 H31 . . 114(5)
H10A O10 H10B . . 98(6)
H11A O11 H11B . . 91(7)
H12A O12 H12B . . 105(10)
H13A O13 H13B . . 119(10)
C1 N1 C12 . . 118.6(4)
C1 N1 Co . . 128.1(4)
C12 N1 Co . . 113.2(3)
C10 N2 C11 . . 117.8(4)
C10 N2 Co . . 128.4(3)
C11 N2 Co . . 113.4(3)
C13 N3 C24 . . 117.7(4)
C13 N3 Co . . 129.0(3)
C24 N3 Co . . 113.2(3)
C22 N4 C23 . . 119.7(4)
C22 N4 Co . . 128.0(4)
C23 N4 Co . . 112.3(3)
C25 N5 C36 . . 118.1(4)
C25 N5 Co . . 128.3(3)
C36 N5 Co . . 113.4(3)
C34 N6 C35 . . 117.5(4)
C34 N6 Co . . 129.4(3)
C35 N6 Co . . 112.9(3)
C40 N7 C41 . . 121.0(4)
C40 N7 H7 . . 125(5)
C41 N7 H7 . . 114(5)
O8 N8 O7 1 . 118.1(5)
O8 N8 O7 . . 118.1(5)
O8 N8 O7 1 1 118.1(5)
O8 N8 O7 . 1 118.1(5)
O8 N8 O9 1 . 123.1(5)
O8 N8 O9 . . 123.1(5)
O7 N8 O9 . . 118.7(5)
O7 N8 O9 1 . 118.7(5)
O8 N8 O9 1 1 123.1(5)
O8 N8 O9 . 1 123.1(5)
O7 N8 O9 . 1 118.7(5)
O7 N8 O9 1 1 118.7(5)
O4 N9 O5 1 . 119.7(6)
O4 N9 O5 . . 119.7(6)
O4 N9 O6 1 . 119.2(5)
O4 N9 O6 . . 119.2(5)
O5 N9 O6 . . 121.0(6)
O4 N9 O6 1 1 119.2(5)
O4 N9 O6 . 1 119.2(5)
O5 N9 O6 . 1 121.0(6)
N1 C1 C2 . . 122.4(5)
N1 C1 H1 . . 118.8
C2 C1 H1 . . 118.8
C3 C2 C1 . . 118.7(5)
C3 C2 H2 . . 120.6
C1 C2 H2 . . 120.6
C2 C3 C4 . . 120.8(5)
C2 C3 H3 . . 119.6
C4 C3 H3 . . 119.6
C3 C4 C12 . . 116.5(5)
C3 C4 C5 . . 124.7(5)
C12 C4 C5 . . 118.7(5)
C6 C5 C4 . . 122.2(5)
C6 C5 H5 . . 118.9
C4 C5 H5 . . 118.9
C5 C6 C7 . . 120.6(5)
C5 C6 H6 . . 119.7
C7 C6 H6 . . 119.7
C8 C7 C11 . . 117.4(5)
C8 C7 C6 . . 123.7(5)
C11 C7 C6 . . 118.9(5)
C9 C8 C7 . . 119.8(5)
C9 C8 H8 . . 120.1
C7 C8 H8 . . 120.1
C8 C9 C10 . . 118.8(5)
C8 C9 H9 . . 120.6
C10 C9 H9 . . 120.6
N2 C10 C9 . . 123.6(5)
N2 C10 H10 . . 118.2
C9 C10 H10 . . 118.2
N2 C11 C7 . . 122.6(5)
N2 C11 C12 . . 117.3(4)
C7 C11 C12 . . 120.0(4)
N1 C12 C4 . . 122.9(5)
N1 C12 C11 . . 117.6(4)
C4 C12 C11 . . 119.4(5)
N3 C13 C14 . . 124.3(5)
N3 C13 H13 . . 117.8
C14 C13 H13 . . 117.8
C15 C14 C13 . . 118.2(5)
C15 C14 H14 . . 120.9
C13 C14 H14 . . 120.9
C14 C15 C16 . . 119.8(5)
C14 C15 H15 . . 120.1
C16 C15 H15 . . 120.1
C15 C16 C24 . . 118.1(5)
C15 C16 C17 . . 123.6(5)
C24 C16 C17 . . 118.2(5)
C18 C17 C16 . . 120.6(5)
C18 C17 H17 . . 119.7
C16 C17 H17 . . 119.7
C17 C18 C19 . . 122.8(5)
C17 C18 H18 . . 118.6
C19 C18 H18 . . 118.6
C20 C19 C18 . . 125.1(5)
C20 C19 C23 . . 116.8(5)
C18 C19 C23 . . 118.1(5)
C21 C20 C19 . . 121.1(5)
C21 C20 H20 . . 119.5
C19 C20 H20 . . 119.5
C20 C21 C22 . . 118.4(5)
C20 C21 H21 . . 120.8
C22 C21 H21 . . 120.8
N4 C22 C21 . . 122.4(5)
N4 C22 H22 . . 118.8
C21 C22 H22 . . 118.8
N4 C23 C19 . . 121.7(5)
N4 C23 C24 . . 118.3(4)
C19 C23 C24 . . 120.0(5)
N3 C24 C16 . . 121.8(5)
N3 C24 C23 . . 117.8(4)
C16 C24 C23 . . 120.3(5)
N5 C25 C26 . . 123.2(5)
N5 C25 H25 . . 118.4
C26 C25 H25 . . 118.4
C27 C26 C25 . . 118.9(5)
C27 C26 H26 . . 120.6
C25 C26 H26 . . 120.6
C26 C27 C28 . . 119.6(5)
C26 C27 H27 . . 120.2
C28 C27 H27 . . 120.2
C27 C28 C36 . . 117.9(5)
C27 C28 C29 . . 123.4(5)
C36 C28 C29 . . 118.7(5)
C30 C29 C28 . . 121.7(5)
C30 C29 H29 . . 119.2
C28 C29 H29 . . 119.2
C29 C30 C31 . . 121.2(5)
C29 C30 H30 . . 119.4
C31 C30 H30 . . 119.4
C32 C31 C35 . . 117.8(5)
C32 C31 C30 . . 123.4(5)
C35 C31 C30 . . 118.9(5)
C33 C32 C31 . . 119.3(5)
C33 C32 H32 . . 120.3
C31 C32 H32 . . 120.3
C32 C33 C34 . . 119.2(5)
C32 C33 H33 . . 120.4
C34 C33 H33 . . 120.4
N6 C34 C33 . . 123.6(5)
N6 C34 H34 . . 118.2
C33 C34 H34 . . 118.2
N6 C35 C31 . . 122.5(5)
N6 C35 C36 . . 118.0(4)
C31 C35 C36 . . 119.5(5)
N5 C36 C28 . . 122.4(4)
N5 C36 C35 . . 117.5(4)
C28 C36 C35 . . 120.1(4)
C39 C37 C38 . 2_575 121.7(5)
C39 C37 H37 . . 119.1
C38 C37 H37 2_575 . 119.1
C37 C38 C39 2_575 . 119.9(5)
C37 C38 H38 2_575 . 120.0
C39 C38 H38 . . 120.0
C37 C39 C38 . . 118.4(5)
C37 C39 C40 . . 117.4(4)
C38 C39 C40 . . 124.2(4)
O1 C40 N7 1 . 122.6(5)
O1 C40 N7 . . 122.6(5)
O1 C40 C39 1 . 120.8(5)
O1 C40 C39 . . 120.8(5)
N7 C40 C39 . . 116.7(4)
N7 C41 C42 . . 114.7(4)
N7 C41 H41A . . 108.6
C42 C41 H41A . . 108.6
N7 C41 H41B . . 108.6
C42 C41 H41B . . 108.6
H41A C41 H41B . . 107.6
O2 C42 O3 . . 125.5(5)
O2 C42 C41 . . 125.5(4)
O3 C42 C41 . . 109.0(4)

loop_
_geom_bond_atom_site_label_1
_geom_bond_atom_site_label_2
_geom_bond_site_symmetry_2
_geom_bond_distance
Co N2 . 2.137(4)
Co N1 . 2.141(4)
Co N3 . 2.141(4)
Co N5 . 2.148(4)
Co N4 . 2.150(4)
Co N6 . 2.166(4)
O1 C40 . 1.226(6)
O2 C42 . 1.212(6)
O3 C42 . 1.327(6)
O3 H31 . 0.822(10)
O4 N9 . 1.231(6)
O5 N9 . 1.237(6)
O6 N9 . 1.241(6)
O7 N8 . 1.235(6)
O8 N8 . 1.221(6)
O9 N8 . 1.251(6)
O10 H10A . 0.87(2)
O10 H10B . 0.816(10)
O11 H11A . 0.85(8)
O11 H11B . 0.93(8)
O12 H12A . 0.88(2)
O12 H12B . 0.88(2)
O13 H13A . 0.89(2)
O13 H13B . 0.88(2)
N1 C1 . 1.326(6)
N1 C12 . 1.361(6)
N2 C10 . 1.314(6)
N2 C11 . 1.365(6)
N3 C13 . 1.312(6)
N3 C24 . 1.358(6)
N4 C22 . 1.301(6)
N4 C23 . 1.368(6)
N5 C25 . 1.315(6)
N5 C36 . 1.368(6)
N6 C34 . 1.323(6)
N6 C35 . 1.358(6)
N7 C40 . 1.341(6)
N7 C41 . 1.449(6)
N7 H7 . 0.82(2)
N8 O8 1 1.221(6)
N8 O7 1 1.235(6)
N8 O9 1 1.251(6)
N9 O4 1 1.231(6)
N9 O6 1 1.241(6)
C1 C2 . 1.406(7)
C1 H1 . 0.9400
C2 C3 . 1.369(8)
C2 H2 . 0.9400
C3 C4 . 1.400(8)
C3 H3 . 0.9400
C4 C12 . 1.408(6)
C4 C5 . 1.426(8)
C5 C6 . 1.337(8)
C5 H5 . 0.9400
C6 C7 . 1.443(8)
C6 H6 . 0.9400
C7 C8 . 1.396(8)
C7 C11 . 1.398(7)
C8 C9 . 1.368(8)
C8 H8 . 0.9400
C9 C10 . 1.391(8)
C9 H9 . 0.9400
C10 H10 . 0.9400
C11 C12 . 1.442(7)
C13 C14 . 1.402(7)
C13 H13 . 0.9400
C14 C15 . 1.362(8)
C14 H14 . 0.9400
C15 C16 . 1.389(8)
C15 H15 . 0.9400
C16 C24 . 1.416(7)
C16 C17 . 1.442(8)
C17 C18 . 1.349(9)
C17 H17 . 0.9400
C18 C19 . 1.416(8)
C18 H18 . 0.9400
C19 C20 . 1.393(8)
C19 C23 . 1.421(7)
C20 C21 . 1.365(8)
C20 H20 . 0.9400
C21 C22 . 1.419(8)
C21 H21 . 0.9400
C22 H22 . 0.9400
C23 C24 . 1.424(7)
C25 C26 . 1.411(8)
C25 H25 . 0.9400
C26 C27 . 1.373(8)
C26 H26 . 0.9400
C27 C28 . 1.395(7)
C27 H27 . 0.9400
C28 C36 . 1.408(7)
C28 C29 . 1.437(7)
C29 C30 . 1.342(8)
C29 H29 . 0.9400
C30 C31 . 1.438(7)
C30 H30 . 0.9400
C31 C32 . 1.400(8)
C31 C35 . 1.416(6)
C32 C33 . 1.361(8)
C32 H32 . 0.9400
C33 C34 . 1.402(7)
C33 H33 . 0.9400
C34 H34 . 0.9400
C35 C36 . 1.440(7)
C37 C39 . 1.380(7)
C37 C38 2_575 1.381(7)
C37 H37 . 0.9400
C38 C37 2_575 1.381(7)
C38 C39 . 1.397(7)
C38 H38 . 0.9400
C39 C40 . 1.505(7)
C40 O1 1 1.226(6)
C41 C42 . 1.513(7)
C41 H41A . 0.9800
C41 H41B . 0.9800

loop_
_geom_hbond_atom_site_label_D
_geom_hbond_atom_site_label_H
_geom_hbond_atom_site_label_A
_geom_hbond_site_symmetry_A
_geom_hbond_distance_DH
_geom_hbond_distance_HA
_geom_hbond_distance_DA
_geom_hbond_angle_DHA
O3 H31 O10 1 0.822(10) 1.80(2) 2.598(5) 162(7)
O10 H10A O9 1 0.87(2) 2.09(2) 2.954(6) 172(5)
O10 H10A O7 1 0.87(2) 2.54(4) 3.190(7) 132(5)
O10 H10B O2 2_665 0.816(10) 2.070(16) 2.878(6) 171(6)
O11 H11A O8 1 0.85(8) 2.32(8) 3.098(9) 154(7)
O11 H11A O7 1 0.85(8) 2.53(8) 3.313(8) 154(7)
O11 H11B O6 1 0.93(8) 2.02(8) 2.917(7) 162(7)
O12 H12A O11 2_666 0.88(2) 2.18(7) 2.945(10) 146(11)
O12 H12B O13 1 0.88(2) 1.93(5) 2.766(8) 156(11)
O13 H13A O5 1_545 0.89(2) 1.98(5) 2.827(9) 160(12)
O13 H13B O12 2_656 0.88(2) 2.09(9) 2.843(11) 143(12)
N7 H7 O4 1 0.82(2) 2.06(3) 2.861(6) 165(7)
C3 H3 O1 1 0.94 2.37 3.111(6) 135.1
C33 H33 O9 1 0.94 2.54 3.314(7) 139.9
C38 H38 O4 1 0.94 2.47 3.386(7) 166.1
C41 H41B O6 1 0.98 2.67 3.409(7) 132.2

loop_
_geom_torsion_atom_site_label_1
_geom_torsion_atom_site_label_2
_geom_torsion_atom_site_label_3
_geom_torsion_atom_site_label_4
_geom_torsion_site_symmetry_1
_geom_torsion_site_symmetry_4
_geom_torsion
N2 Co N1 C1 . . -179.5(4)
N3 Co N1 C1 . . 82.7(4)
N5 Co N1 C1 . . -12.3(4)
N4 Co N1 C1 . . 127.0(8)
N6 Co N1 C1 . . -90.1(4)
N2 Co N1 C12 . . -2.3(3)
N3 Co N1 C12 . . -100.1(3)
N5 Co N1 C12 . . 164.9(3)
N4 Co N1 C12 . . -55.8(10)
N6 Co N1 C12 . . 87.0(3)
N1 Co N2 C10 . . 175.7(4)
N3 Co N2 C10 . . -92.2(4)
N5 Co N2 C10 . . 115.6(7)
N4 Co N2 C10 . . -13.3(4)
N6 Co N2 C10 . . 84.8(4)
N1 Co N2 C11 . . 3.1(3)
N3 Co N2 C11 . . 95.2(3)
N5 Co N2 C11 . . -57.0(8)
N4 Co N2 C11 . . 174.1(3)
N6 Co N2 C11 . . -87.8(3)
N2 Co N3 C13 . . -87.7(5)
N1 Co N3 C13 . . -9.0(5)
N5 Co N3 C13 . . 85.5(5)
N4 Co N3 C13 . . 179.0(5)
N2 Co N3 C24 . . 95.3(4)
N1 Co N3 C24 . . 174.0(4)
N5 Co N3 C24 . . -91.5(4)
N4 Co N3 C24 . . 2.0(4)
N2 Co N4 C22 . . 80.9(5)
N1 Co N4 C22 . . 133.1(8)
N3 Co N4 C22 . . 178.4(5)
N5 Co N4 C22 . . -87.7(5)
N6 Co N4 C22 . . -9.4(5)
N2 Co N4 C23 . . -98.2(4)
N1 Co N4 C23 . . -45.9(10)
N3 Co N4 C23 . . -0.6(3)
N5 Co N4 C23 . . 93.3(4)
N6 Co N4 C23 . . 171.6(4)
N2 Co N5 C25 . . 148.5(6)
N1 Co N5 C25 . . 90.2(5)
N3 Co N5 C25 . . -3.9(5)
N4 Co N5 C25 . . -82.5(5)
N6 Co N5 C25 . . -179.9(5)
N2 Co N5 C36 . . -27.1(8)
N1 Co N5 C36 . . -85.4(3)
N3 Co N5 C36 . . -179.5(3)
N4 Co N5 C36 . . 101.9(3)
N6 Co N5 C36 . . 4.5(3)
N2 Co N6 C34 . . -7.2(4)
N1 Co N6 C34 . . -85.5(4)
N5 Co N6 C34 . . -179.6(5)
N4 Co N6 C34 . . 87.7(4)
N2 Co N6 C35 . . 167.8(3)
N1 Co N6 C35 . . 89.5(3)
N5 Co N6 C35 . . -4.5(3)
N4 Co N6 C35 . . -97.3(3)
O8 O8 N8 O7 1 . 0.0(3)
O8 O8 N8 O7 1 1 0.0(3)
O8 O8 N8 O9 1 . 0.0(5)
O8 O8 N8 O9 1 1 0.0(5)
O7 O7 N8 O8 1 1 0.0(3)
O7 O7 N8 O8 1 . 0.0(3)
O7 O7 N8 O9 1 . 0.0(2)
O7 O7 N8 O9 1 1 0.0(2)
O9 O9 N8 O8 1 1 0.0(4)
O9 O9 N8 O8 1 . 0.0(4)
O9 O9 N8 O7 1 . 0.0(3)
O9 O9 N8 O7 1 1 0.0(3)
O4 O4 N9 O5 1 . 0.0(4)
O4 O4 N9 O6 1 . 0.00(14)
O4 O4 N9 O6 1 1 0.00(14)
O6 O6 N9 O4 1 1 0.0(6)
O6 O6 N9 O4 1 . 0.0(6)
O6 O6 N9 O5 1 . 0.0(8)
C12 N1 C1 C2 . . -0.2(7)
Co N1 C1 C2 . . 176.9(3)
N1 C1 C2 C3 . . -0.1(7)
C1 C2 C3 C4 . . 0.0(7)
C2 C3 C4 C12 . . 0.4(7)
C2 C3 C4 C5 . . 179.6(5)
C3 C4 C5 C6 . . 177.7(5)
C12 C4 C5 C6 . . -3.2(7)
C4 C5 C6 C7 . . 1.5(8)
C5 C6 C7 C8 . . -177.5(5)
C5 C6 C7 C11 . . 1.3(7)
C11 C7 C8 C9 . . 1.2(7)
C6 C7 C8 C9 . . 180.0(5)
C7 C8 C9 C10 . . 0.4(8)
C11 N2 C10 C9 . . -0.2(7)
Co N2 C10 C9 . . -172.6(4)
C8 C9 C10 N2 . . -0.9(9)
C10 N2 C11 C7 . . 1.9(6)
Co N2 C11 C7 . . 175.4(3)
C10 N2 C11 C12 . . -177.0(4)
Co N2 C11 C12 . . -3.5(5)
C8 C7 C11 N2 . . -2.4(7)
C6 C7 C11 N2 . . 178.7(4)
C8 C7 C11 C12 . . 176.5(4)
C6 C7 C11 C12 . . -2.4(7)
C1 N1 C12 C4 . . 0.7(6)
Co N1 C12 C4 . . -176.8(3)
C1 N1 C12 C11 . . 178.7(4)
Co N1 C12 C11 . . 1.2(5)
C3 C4 C12 N1 . . -0.8(6)
C5 C4 C12 N1 . . 180.0(4)
C3 C4 C12 C11 . . -178.8(4)
C5 C4 C12 C11 . . 2.0(6)
N2 C11 C12 N1 . . 1.6(6)
C7 C11 C12 N1 . . -177.4(4)
N2 C11 C12 C4 . . 179.7(4)
C7 C11 C12 C4 . . 0.7(6)
C24 N3 C13 C14 . . -1.1(9)
Co N3 C13 C14 . . -177.9(5)
N3 C13 C14 C15 . . 1.0(10)
C13 C14 C15 C16 . . -0.4(10)
C14 C15 C16 C24 . . 0.0(10)
C14 C15 C16 C17 . . -178.4(7)
C15 C16 C17 C18 . . 178.2(7)
C24 C16 C17 C18 . . -0.2(10)
C16 C17 C18 C19 . . 0.4(12)
C17 C18 C19 C20 . . -179.1(7)
C17 C18 C19 C23 . . 0.0(10)
C18 C19 C20 C21 . . -178.9(6)
C23 C19 C20 C21 . . 1.9(9)
C19 C20 C21 C22 . . -0.2(9)
C23 N4 C22 C21 . . 0.9(8)
Co N4 C22 C21 . . -178.0(4)
C20 C21 C22 N4 . . -1.3(9)
C22 N4 C23 C19 . . 0.9(8)
Co N4 C23 C19 . . -180.0(4)
C22 N4 C23 C24 . . 180.0(5)
Co N4 C23 C24 . . -0.9(6)
C20 C19 C23 N4 . . -2.3(8)
C18 C19 C23 N4 . . 178.4(6)
C20 C19 C23 C24 . . 178.7(5)
C18 C19 C23 C24 . . -0.6(8)
C13 N3 C24 C16 . . 0.6(8)
Co N3 C24 C16 . . 178.0(4)
C13 N3 C24 C23 . . 179.4(5)
Co N3 C24 C23 . . -3.2(6)
C15 C16 C24 N3 . . -0.1(9)
C17 C16 C24 N3 . . 178.4(6)
C15 C16 C24 C23 . . -178.9(6)
C17 C16 C24 C23 . . -0.4(9)
N4 C23 C24 N3 . . 2.9(7)
C19 C23 C24 N3 . . -178.1(5)
N4 C23 C24 C16 . . -178.3(5)
C19 C23 C24 C16 . . 0.8(8)
C36 N5 C25 C26 . . 0.3(8)
Co N5 C25 C26 . . -175.1(4)
N5 C25 C26 C27 . . 1.0(9)
C25 C26 C27 C28 . . -2.0(9)
C26 C27 C28 C36 . . 1.6(8)
C26 C27 C28 C29 . . -179.3(5)
C27 C28 C29 C30 . . 180.0(5)
C36 C28 C29 C30 . . -0.9(8)
C28 C29 C30 C31 . . 1.8(8)
C29 C30 C31 C32 . . 178.2(5)
C29 C30 C31 C35 . . -1.5(8)
C35 C31 C32 C33 . . -0.1(8)
C30 C31 C32 C33 . . -179.8(5)
C31 C32 C33 C34 . . -0.5(9)
C35 N6 C34 C33 . . -0.7(8)
Co N6 C34 C33 . . 174.2(4)
C32 C33 C34 N6 . . 1.0(9)
C34 N6 C35 C31 . . -0.1(7)
Co N6 C35 C31 . . -175.7(4)
C34 N6 C35 C36 . . 179.7(4)
Co N6 C35 C36 . . 4.0(5)
C32 C31 C35 N6 . . 0.5(7)
C30 C31 C35 N6 . . -179.8(5)
C32 C31 C35 C36 . . -179.3(4)
C30 C31 C35 C36 . . 0.4(7)
C25 N5 C36 C28 . . -0.7(7)
Co N5 C36 C28 . . 175.3(4)
C25 N5 C36 C35 . . 180.0(4)
Co N5 C36 C35 . . -3.9(5)
C27 C28 C36 N5 . . -0.3(7)
C29 C28 C36 N5 . . -179.4(4)
C27 C28 C36 C35 . . 179.0(4)
C29 C28 C36 C35 . . -0.1(7)
N6 C35 C36 N5 . . -0.1(6)
C31 C35 C36 N5 . . 179.7(4)
N6 C35 C36 C28 . . -179.4(4)
C31 C35 C36 C28 . . 0.4(7)
C38 C37 C39 C38 2_575 . 0.2(11)
C38 C37 C39 C40 2_575 . 179.0(6)
C37 C38 C39 C37 2_575 . -0.2(10)
C37 C38 C39 C40 2_575 . -178.9(6)
O1 O1 C40 N7 1 . 0.0(3)
O1 O1 C40 C39 1 . 0.00(10)
C41 N7 C40 O1 . 1 -7.1(9)
C41 N7 C40 O1 . . -7.1(9)
C41 N7 C40 C39 . . 172.9(5)
C37 C39 C40 O1 . 1 2.9(9)
C38 C39 C40 O1 . 1 -178.3(6)
C37 C39 C40 O1 . . 2.9(9)
C38 C39 C40 O1 . . -178.3(6)
C37 C39 C40 N7 . . -177.2(6)
C38 C39 C40 N7 . . 1.6(9)
C40 N7 C41 C42 . . 92.4(6)
N7 C41 C42 O2 . . 0.5(7)
N7 C41 C42 O3 . . -178.7(4)

_cod_database_fobs_code 2240915
